data_1543100
loop_
_publ_author_name
'Tsoureas, Nikolaos'
'Kilpatrick, Alexander F. R.'
'Inman, Christopher J.'
'Cloke, F. Geoffrey N.'

_publ_section_title
;
 Steric control of redox events in organo-uranium chemistry: synthesis and
 characterisation of U(v) oxo and nitrido complexes
;
_journal_issue 7
_journal_name_full 'Chem. Sci.'
_journal_page_first 4624
_journal_paper_doi 10.1039/C6SC00632A
_journal_volume 7
_journal_year 2016
_chemical_formula_moiety 'C36 H63 N0 O Si2 U'
_chemical_formula_sum 'C36 H63 N0 O Si2 U'
_chemical_formula_weight 806.07
_chemical_name_systematic
;
 ?
;
_chemical_properties_physical 'Air-sensitive, Moisture-sensitive, Oxygen-sensitive'
_space_group_crystal_system monoclinic
_space_group_IT_number 15
_space_group_name_Hall '-C 2yc'
_space_group_name_H-M_alt 'C 1 2/c 1'
_symmetry_space_group_name_Hall '-C 2yc'
_symmetry_space_group_name_H-M 'C 1 2/c 1'
_atom_sites_solution_hydrogens geom
_audit_creation_method SHELXL-2013
_audit_update_record
;
2016-01-26 deposited with the CCDC.
2016-04-11 downloaded from the CCDC.
;
_cell_angle_alpha 90
_cell_angle_beta 100.791(5)
_cell_angle_gamma 90
_cell_formula_units_Z 8
_cell_length_a 38.0927(19)
_cell_length_b 11.6377(6)
_cell_length_c 16.7259(7)
_cell_measurement_reflns_used 8056
_cell_measurement_temperature 173(2)
_cell_measurement_theta_max 27.6110
_cell_measurement_theta_min 3.6730
_cell_volume 7283.7(6)
_computing_cell_refinement
;
CrysAlisPro, Agilent Technologies,
Version 1.171.37.31 
;
_computing_data_collection
;
CrysAlisPro, Agilent Technologies,
Version 1.171.37.31 
;
_computing_data_reduction
;
CrysAlisPro, Agilent Technologies,
Version 1.171.37.31 
;
_computing_structure_refinement 'SHELXL-2013 (Sheldrick, 2013)'
_computing_structure_solution 'SHELXL-2013 (Sheldrick, 2013)'
_diffrn_ambient_temperature 173(2)
_diffrn_detector_area_resol_mean 16.1033
_diffrn_measured_fraction_theta_full 0.997
_diffrn_measured_fraction_theta_max 0.998
_diffrn_measurement_device_type 'Xcalibur, Eos, Gemini ultra'
_diffrn_measurement_method '\w scans'
_diffrn_radiation_type MoK\a
_diffrn_radiation_wavelength 0.71073
_diffrn_reflns_av_R_equivalents 0.0538
_diffrn_reflns_av_unetI/netI 0.0598
_diffrn_reflns_Laue_measured_fraction_full 0.997
_diffrn_reflns_Laue_measured_fraction_max 0.998
_diffrn_reflns_limit_h_max 47
_diffrn_reflns_limit_h_min -47
_diffrn_reflns_limit_k_max 14
_diffrn_reflns_limit_k_min -14
_diffrn_reflns_limit_l_max 20
_diffrn_reflns_limit_l_min -18
_diffrn_reflns_number 25292
_diffrn_reflns_point_group_measured_fraction_full 0.997
_diffrn_reflns_point_group_measured_fraction_max 0.998
_diffrn_reflns_theta_full 25.242
_diffrn_reflns_theta_max 26.372
_diffrn_reflns_theta_min 3.236
_diffrn_source 'Enhance (Mo) X-ray Source'
_exptl_absorpt_coefficient_mu 4.548
_exptl_absorpt_correction_T_max 1
_exptl_absorpt_correction_T_min 0.71088
_exptl_absorpt_correction_type multi-scan
_exptl_absorpt_process_details
;
CrysAlisPro, Agilent Technologies,
Version 1.171.37.31
Empirical absorption correction using spherical harmonics,
 implemented in SCALE3 ABSPACK scaling algorithm.
;
_exptl_crystal_colour brown-red
_exptl_crystal_density_diffrn 1.470
_exptl_crystal_density_meas ?
_exptl_crystal_description Plate
_exptl_crystal_F_000 3256
_exptl_crystal_recrystallization_method 'Re-crystallisation from solvent: n-pentane/Si(CH3)4 or (SiMe3)2O'
_exptl_crystal_size_max 0.150
_exptl_crystal_size_mid 0.150
_exptl_crystal_size_min 0.080
_refine_diff_density_max 1.065
_refine_diff_density_min -0.763
_refine_diff_density_rms 0.119
_refine_ls_extinction_method none
_refine_ls_goodness_of_fit_ref 1.021
_refine_ls_hydrogen_treatment constr
_refine_ls_matrix_type full
_refine_ls_number_parameters 357
_refine_ls_number_reflns 7446
_refine_ls_number_restraints 0
_refine_ls_restrained_S_all 1.021
_refine_ls_R_factor_all 0.0495
_refine_ls_R_factor_gt 0.0344
_refine_ls_shift/su_max 0.004
_refine_ls_shift/su_mean 0.000
_refine_ls_structure_factor_coef Fsqd
_refine_ls_weighting_details 'w=1/[\s^2^(Fo^2^)+(0.0240P)^2^+0.8091P] where P=(Fo^2^+2Fc^2^)/3'
_refine_ls_weighting_scheme calc
_refine_ls_wR_factor_gt 0.0655
_refine_ls_wR_factor_ref 0.0705
_reflns_Friedel_coverage 0.000
_reflns_number_gt 6027
_reflns_number_total 7446
_reflns_threshold_expression 'I > 2\s(I)'
_cod_data_source_file c6sc00632a2.cif
_cod_data_source_block 3
_cod_depositor_comments
;
The following automatic conversions were performed:

'_exptl_crystal_density_meas' value 'not measured' was changed to '?'
- the value is perceived as not measured.

Automatic conversion script
Id: cif_fix_values 4268 2015-11-12 08:31:59Z antanas 

 Adding full bibliography for 1543100--1543105.cif.
;
_cod_database_code 1543100
_shelx_space_group_comment
;
The symmetry employed for this shelxl refinement is uniquely defined
by the following loop, which should always be used as a source of
symmetry information in preference to the above space-group names.
They are only intended as comments.
;
_shelx_estimated_absorpt_t_min 0.549
_shelx_estimated_absorpt_t_max 0.712
_shelxl_version_number 2013-3

loop_
_space_group_symop_operation_xyz
'x, y, z'
'-x, y, -z+1/2'
'x+1/2, y+1/2, z'
'-x+1/2, y+1/2, -z+1/2'
'-x, -y, -z'
'x, -y, z-1/2'
'-x+1/2, -y+1/2, -z'
'x+1/2, -y+1/2, z-1/2'

loop_
_atom_site_label
_atom_site_type_symbol
_atom_site_fract_x
_atom_site_fract_y
_atom_site_fract_z
_atom_site_U_iso_or_equiv
_atom_site_adp_type
_atom_site_occupancy
_atom_site_site_symmetry_order
_atom_site_calc_flag
_atom_site_refinement_flags_posn
_atom_site_refinement_flags_adp
_atom_site_refinement_flags_occupancy
_atom_site_disorder_assembly
_atom_site_disorder_group
C1 C 0.09490(11) 0.2646(4) 0.3113(2) 0.0243(10) Uani 1 1 d . . . . .
H1 H 0.0748 0.2316 0.2768 0.029 Uiso 1 1 calc R U . . .
C2 C 0.11971(11) 0.1796(4) 0.3483(2) 0.0240(10) Uani 1 1 d . . . . .
C3 C 0.15171(11) 0.1962(4) 0.4058(2) 0.0257(10) Uani 1 1 d . . . . .
H3 H 0.1651 0.1269 0.4134 0.031 Uiso 1 1 calc R U . . .
C4 C 0.16960(11) 0.2834(4) 0.4548(3) 0.0282(11) Uani 1 1 d . . . . .
H4 H 0.1907 0.2547 0.4882 0.034 Uiso 1 1 calc R U . . .
C5 C 0.16525(11) 0.4026(4) 0.4690(2) 0.0268(11) Uani 1 1 d . . . . .
C6 C 0.13985(12) 0.4802(4) 0.4256(3) 0.0302(11) Uani 1 1 d . . . . .
H6 H 0.1429 0.5561 0.4466 0.036 Uiso 1 1 calc R U . . .
C7 C 0.11142(12) 0.4721(4) 0.3592(2) 0.0277(11) Uani 1 1 d . . . . .
H7 H 0.1025 0.5455 0.3406 0.033 Uiso 1 1 calc R U . . .
C8 C 0.09284(12) 0.3833(4) 0.3133(2) 0.0267(11) Uani 1 1 d . . . . .
H8 H 0.0739 0.4118 0.2730 0.032 Uiso 1 1 calc R U . . .
C9 C 0.03721(12) 0.3047(4) 0.5185(2) 0.0277(11) Uani 1 1 d . . . . .
C10 C 0.05756(11) 0.3921(4) 0.5649(2) 0.0239(10) Uani 1 1 d . . . . .
C11 C 0.05940(12) 0.4876(4) 0.5142(3) 0.0310(11) Uani 1 1 d . . . . .
C12 C 0.04036(12) 0.4596(5) 0.4363(3) 0.0309(12) Uani 1 1 d . . . . .
C13 C 0.02718(11) 0.3477(5) 0.4376(3) 0.0296(11) Uani 1 1 d . . . . .
C14 C 0.00286(13) 0.2898(6) 0.3679(3) 0.0526(17) Uani 1 1 d . . . . .
H14A H -0.0025 0.2117 0.3839 0.079 Uiso 1 1 calc R U . . .
H14B H 0.0147 0.2864 0.3207 0.079 Uiso 1 1 calc R U . . .
H14C H -0.0194 0.3337 0.3537 0.079 Uiso 1 1 calc R U . . .
C15 C 0.02599(14) 0.1938(5) 0.5517(3) 0.0431(13) Uani 1 1 d . . . . .
H15A H 0.0122 0.1485 0.5073 0.065 Uiso 1 1 calc R U . . .
H15B H 0.0112 0.2100 0.5924 0.065 Uiso 1 1 calc R U . . .
H15C H 0.0472 0.1505 0.5770 0.065 Uiso 1 1 calc R U . . .
C16 C 0.07228(13) 0.3832(5) 0.6551(2) 0.0414(14) Uani 1 1 d . . . . .
H16A H 0.0670 0.3069 0.6746 0.062 Uiso 1 1 calc R U . . .
H16B H 0.0612 0.4421 0.6841 0.062 Uiso 1 1 calc R U . . .
H16C H 0.0982 0.3948 0.6650 0.062 Uiso 1 1 calc R U . . .
C17 C 0.07484(14) 0.6044(5) 0.5393(3) 0.0490(14) Uani 1 1 d . . . . .
H17A H 0.0726 0.6540 0.4913 0.073 Uiso 1 1 calc R U . . .
H17B H 0.1001 0.5963 0.5643 0.073 Uiso 1 1 calc R U . . .
H17C H 0.0618 0.6386 0.5786 0.073 Uiso 1 1 calc R U . . .
C18 C 0.02947(14) 0.5455(5) 0.3684(3) 0.0536(17) Uani 1 1 d . . . . .
H18A H 0.0425 0.6176 0.3822 0.080 Uiso 1 1 calc R U . . .
H18B H 0.0037 0.5598 0.3611 0.080 Uiso 1 1 calc R U . . .
H18C H 0.0352 0.5147 0.3178 0.080 Uiso 1 1 calc R U . . .
C19 C 0.21834(16) 0.6238(7) 0.4304(4) 0.084(2) Uani 1 1 d . . . . .
H19A H 0.2057 0.6813 0.4571 0.127 Uiso 1 1 calc R U . . .
H19B H 0.2014 0.5859 0.3870 0.127 Uiso 1 1 calc R U . . .
H19C H 0.2371 0.6614 0.4071 0.127 Uiso 1 1 calc R U . . .
C20 C 0.23514(13) 0.5344(5) 0.4927(3) 0.0475(15) Uani 1 1 d . . . . .
H20 H 0.2534 0.5752 0.5338 0.057 Uiso 1 1 calc R U . . .
C21 C 0.25497(16) 0.4464(6) 0.4514(4) 0.071(2) Uani 1 1 d . . . . .
H21A H 0.2662 0.3898 0.4915 0.107 Uiso 1 1 calc R U . . .
H21B H 0.2734 0.4850 0.4274 0.107 Uiso 1 1 calc R U . . .
H21C H 0.2381 0.4074 0.4085 0.107 Uiso 1 1 calc R U . . .
C22 C 0.20352(18) 0.2806(6) 0.6653(3) 0.075(2) Uani 1 1 d . . . . .
H22A H 0.1828 0.2492 0.6279 0.112 Uiso 1 1 calc R U . . .
H22B H 0.1953 0.3289 0.7061 0.112 Uiso 1 1 calc R U . . .
H22C H 0.2181 0.2174 0.6925 0.112 Uiso 1 1 calc R U . . .
C23 C 0.22592(14) 0.3527(5) 0.6176(3) 0.0527(16) Uani 1 1 d . . . . .
H23 H 0.2359 0.2984 0.5813 0.063 Uiso 1 1 calc R U . . .
C24 C 0.25865(16) 0.4038(7) 0.6778(4) 0.086(3) Uani 1 1 d . . . . .
H24A H 0.2733 0.4496 0.6473 0.128 Uiso 1 1 calc R U . . .
H24B H 0.2731 0.3411 0.7060 0.128 Uiso 1 1 calc R U . . .
H24C H 0.2501 0.4528 0.7178 0.128 Uiso 1 1 calc R U . . .
C25 C 0.16189(18) 0.5430(8) 0.6682(4) 0.099(3) Uani 1 1 d . . . . .
H25A H 0.1486 0.4741 0.6468 0.148 Uiso 1 1 calc R U . A 1
H25B H 0.1452 0.6020 0.6797 0.148 Uiso 1 1 calc R U . A 1
H25C H 0.1786 0.5236 0.7184 0.148 Uiso 1 1 calc R U . A 1
C28 C 0.08514(15) 0.0925(5) 0.1410(3) 0.0542(17) Uani 1 1 d . . . . .
H28A H 0.0610 0.0729 0.1486 0.081 Uiso 1 1 calc R U . . .
H28B H 0.0874 0.0764 0.0846 0.081 Uiso 1 1 calc R U . . .
H28C H 0.0896 0.1743 0.1526 0.081 Uiso 1 1 calc R U . . .
C29 C 0.11236(12) 0.0208(5) 0.1988(2) 0.0327(12) Uani 1 1 d . . . . .
H29 H 0.1080 -0.0611 0.1817 0.039 Uiso 1 1 calc R U . . .
C30 C 0.15009(15) 0.0487(6) 0.1884(3) 0.064(2) Uani 1 1 d . . . . .
H30A H 0.1671 0.0012 0.2257 0.096 Uiso 1 1 calc R U . . .
H30B H 0.1551 0.1301 0.2007 0.096 Uiso 1 1 calc R U . . .
H30C H 0.1526 0.0329 0.1322 0.096 Uiso 1 1 calc R U . . .
C31 C 0.1427(2) -0.1935(5) 0.3207(4) 0.080(2) Uani 1 1 d . . . . .
H31A H 0.1445 -0.1796 0.2639 0.120 Uiso 1 1 calc R U . . .
H31B H 0.1205 -0.2355 0.3227 0.120 Uiso 1 1 calc R U . . .
H31C H 0.1632 -0.2391 0.3473 0.120 Uiso 1 1 calc R U . . .
C32 C 0.14228(15) -0.0780(4) 0.3652(3) 0.0396(13) Uani 1 1 d . . . . .
H32 H 0.1663 -0.0429 0.3655 0.048 Uiso 1 1 calc R U . . .
C33 C 0.14045(17) -0.0990(5) 0.4545(3) 0.0605(18) Uani 1 1 d . . . . .
H33A H 0.1407 -0.0251 0.4827 0.091 Uiso 1 1 calc R U . . .
H33B H 0.1611 -0.1448 0.4801 0.091 Uiso 1 1 calc R U . . .
H33C H 0.1184 -0.1405 0.4580 0.091 Uiso 1 1 calc R U . . .
C34 C 0.05196(16) 0.0153(6) 0.4017(3) 0.0663(19) Uani 1 1 d . . . . .
H34A H 0.0638 0.0859 0.4246 0.099 Uiso 1 1 calc R U . B 3
H34B H 0.0599 -0.0493 0.4382 0.099 Uiso 1 1 calc R U . B 3
H34C H 0.0260 0.0243 0.3957 0.099 Uiso 1 1 calc R U . B 3
C35A C 0.06148(14) -0.0077(5) 0.3190(3) 0.0480(13) Uani 0.673(13) 1 d . . P C 3
H35A H 0.0447 0.0363 0.2768 0.058 Uiso 0.673(13) 1 calc R U P C 3
C36A C 0.0548(3) -0.1397(9) 0.3037(6) 0.0480(13) Uani 0.673(13) 1 d . . P C 3
H36A H 0.0600 -0.1603 0.2503 0.072 Uiso 0.673(13) 1 calc R U P C 3
H36B H 0.0298 -0.1576 0.3050 0.072 Uiso 0.673(13) 1 calc R U P C 3
H36C H 0.0704 -0.1836 0.3461 0.072 Uiso 0.673(13) 1 calc R U P C 3
C35B C 0.06148(14) -0.0077(5) 0.3190(3) 0.0480(13) Uani 0.327(13) 1 d . . P C 4
H35B H 0.0488 0.0581 0.2878 0.058 Uiso 0.327(13) 1 calc R U P C 4
C36B C 0.0422(6) -0.1063(19) 0.2710(12) 0.0480(13) Uani 0.327(13) 1 d . . P C 4
H36D H 0.0498 -0.1118 0.2183 0.072 Uiso 0.327(13) 1 calc R U P C 4
H36E H 0.0164 -0.0930 0.2623 0.072 Uiso 0.327(13) 1 calc R U P C 4
H36F H 0.0480 -0.1780 0.3013 0.072 Uiso 0.327(13) 1 calc R U P C 4
O1 O 0.11091(9) 0.2052(3) 0.54899(18) 0.0379(9) Uani 1 1 d . . . . .
Si1 Si 0.10869(3) 0.02801(12) 0.30966(7) 0.0268(3) Uani 1 1 d . . . . .
Si2 Si 0.20167(3) 0.46905(13) 0.54945(8) 0.0348(3) Uani 1 1 d . . . . .
U1 U 0.10061(2) 0.31062(2) 0.46706(2) 0.02086(6) Uani 1 1 d . . . . .
C27A C 0.2116(4) 0.6492(19) 0.6700(13) 0.0592(17) Uani 0.401(17) 1 d . . P D 1
H27A H 0.2286 0.6884 0.6421 0.089 Uiso 0.401(17) 1 calc R U P D 1
H27B H 0.2242 0.5920 0.7077 0.089 Uiso 0.401(17) 1 calc R U P D 1
H27C H 0.2001 0.7056 0.7003 0.089 Uiso 0.401(17) 1 calc R U P D 1
C26A C 0.18251(14) 0.5882(6) 0.6059(4) 0.0592(17) Uani 0.401(17) 1 d . . P D 1
H26A H 0.1682 0.6443 0.5678 0.071 Uiso 0.401(17) 1 calc R U P D 1
C27B C 0.2095(3) 0.6907(12) 0.6290(9) 0.0592(17) Uani 0.599(17) 1 d . . P D 2
H27D H 0.2200 0.7113 0.5817 0.089 Uiso 0.599(17) 1 calc R U P D 2
H27E H 0.2286 0.6674 0.6739 0.089 Uiso 0.599(17) 1 calc R U P D 2
H27F H 0.1969 0.7572 0.6457 0.089 Uiso 0.599(17) 1 calc R U P D 2
C26B C 0.18251(14) 0.5882(6) 0.6059(4) 0.0592(17) Uani 0.599(17) 1 d . . P D 2
H26B H 0.1635 0.6222 0.5632 0.071 Uiso 0.599(17) 1 calc R U P D 2

loop_
_atom_site_aniso_label
_atom_site_aniso_U_11
_atom_site_aniso_U_22
_atom_site_aniso_U_33
_atom_site_aniso_U_23
_atom_site_aniso_U_13
_atom_site_aniso_U_12
C1 0.024(2) 0.028(3) 0.022(2) 0.0057(19) 0.0046(18) -0.002(2)
C2 0.027(2) 0.025(3) 0.023(2) -0.0048(18) 0.0110(18) -0.004(2)
C3 0.024(2) 0.021(3) 0.034(2) -0.0005(19) 0.0103(19) 0.008(2)
C4 0.018(2) 0.034(3) 0.031(3) -0.002(2) 0.0015(19) 0.003(2)
C5 0.019(2) 0.030(3) 0.031(2) -0.006(2) 0.0050(18) -0.002(2)
C6 0.033(3) 0.017(3) 0.044(3) -0.003(2) 0.015(2) -0.005(2)
C7 0.030(3) 0.024(3) 0.032(2) 0.009(2) 0.012(2) 0.004(2)
C8 0.031(3) 0.029(3) 0.022(2) 0.0049(19) 0.0099(19) 0.002(2)
C9 0.026(2) 0.033(3) 0.028(2) -0.003(2) 0.0141(19) 0.000(2)
C10 0.019(2) 0.032(3) 0.022(2) -0.0038(19) 0.0083(18) 0.005(2)
C11 0.022(2) 0.031(3) 0.043(3) -0.004(2) 0.013(2) -0.001(2)
C12 0.021(2) 0.039(3) 0.035(3) 0.005(2) 0.009(2) 0.013(2)
C13 0.017(2) 0.047(4) 0.027(2) 0.001(2) 0.0085(19) 0.001(2)
C14 0.027(3) 0.093(6) 0.036(3) -0.013(3) 0.003(2) -0.008(3)
C15 0.048(3) 0.040(4) 0.049(3) -0.005(2) 0.028(3) -0.008(3)
C16 0.041(3) 0.052(4) 0.032(3) -0.006(2) 0.009(2) 0.005(3)
C17 0.049(3) 0.031(4) 0.073(4) -0.009(3) 0.029(3) 0.002(3)
C18 0.046(3) 0.065(5) 0.054(3) 0.026(3) 0.020(3) 0.032(3)
C19 0.048(4) 0.087(6) 0.121(6) 0.045(5) 0.022(4) -0.016(4)
C20 0.026(3) 0.042(4) 0.073(4) 0.003(3) 0.006(3) -0.007(3)
C21 0.046(4) 0.094(7) 0.081(4) -0.002(4) 0.031(3) 0.005(4)
C22 0.084(5) 0.079(6) 0.052(4) 0.012(3) -0.008(3) -0.033(4)
C23 0.045(3) 0.058(4) 0.048(3) 0.002(3) -0.011(3) -0.015(3)
C24 0.064(5) 0.102(7) 0.074(4) 0.008(4) -0.029(4) -0.037(4)
C25 0.069(5) 0.164(10) 0.068(5) -0.036(5) 0.026(4) 0.015(5)
C28 0.079(4) 0.055(4) 0.025(3) -0.004(2) 0.000(3) 0.018(3)
C29 0.033(3) 0.038(3) 0.027(2) -0.005(2) 0.008(2) -0.002(2)
C30 0.056(4) 0.103(6) 0.035(3) 0.000(3) 0.017(3) -0.009(4)
C31 0.127(7) 0.043(5) 0.057(4) -0.019(3) -0.014(4) 0.030(4)
C32 0.059(4) 0.023(3) 0.035(3) -0.001(2) 0.004(2) 0.008(3)
C33 0.092(5) 0.046(4) 0.040(3) 0.012(3) 0.004(3) 0.010(4)
C34 0.064(4) 0.075(6) 0.070(4) -0.014(3) 0.038(3) -0.023(4)
C35A 0.049(3) 0.051(4) 0.047(3) -0.017(2) 0.015(2) -0.022(3)
C36A 0.049(3) 0.051(4) 0.047(3) -0.017(2) 0.015(2) -0.022(3)
C35B 0.049(3) 0.051(4) 0.047(3) -0.017(2) 0.015(2) -0.022(3)
C36B 0.049(3) 0.051(4) 0.047(3) -0.017(2) 0.015(2) -0.022(3)
O1 0.038(2) 0.040(2) 0.0392(19) 0.0123(15) 0.0147(15) 0.0069(17)
Si1 0.0338(7) 0.0234(8) 0.0240(6) -0.0035(5) 0.0074(5) -0.0012(6)
Si2 0.0229(7) 0.0341(9) 0.0469(8) -0.0109(6) 0.0050(6) -0.0051(6)
U1 0.02055(9) 0.02019(10) 0.02227(9) 0.00018(7) 0.00515(6) 0.00138(8)
C27A 0.035(2) 0.065(4) 0.074(4) -0.040(3) 0.001(3) -0.007(3)
C26A 0.035(2) 0.065(4) 0.074(4) -0.040(3) 0.001(3) -0.007(3)
C27B 0.035(2) 0.065(4) 0.074(4) -0.040(3) 0.001(3) -0.007(3)
C26B 0.035(2) 0.065(4) 0.074(4) -0.040(3) 0.001(3) -0.007(3)

loop_
_atom_type_symbol
_atom_type_description
_atom_type_scat_dispersion_real
_atom_type_scat_dispersion_imag
_atom_type_scat_source
C C 0.0033 0.0016 'International Tables Vol C Tables 4.2.6.8 and 6.1.1.4'
H H 0.0000 0.0000 'International Tables Vol C Tables 4.2.6.8 and 6.1.1.4'
N N 0.0061 0.0033 'International Tables Vol C Tables 4.2.6.8 and 6.1.1.4'
O O 0.0106 0.0060 'International Tables Vol C Tables 4.2.6.8 and 6.1.1.4'
Si Si 0.0817 0.0704 'International Tables Vol C Tables 4.2.6.8 and 6.1.1.4'
U U -9.6767 9.6646 'International Tables Vol C Tables 4.2.6.8 and 6.1.1.4'

loop_
_geom_angle_atom_site_label_1
_geom_angle_atom_site_label_2
_geom_angle_atom_site_label_3
_geom_angle
C8 C1 C2 135.9(4)
C8 C1 U1 76.6(2)
C2 C1 U1 77.7(2)
C8 C1 H1 112.1
C2 C1 H1 112.1
U1 C1 H1 126.4
C3 C2 C1 128.0(4)
C3 C2 Si1 117.7(3)
C1 C2 Si1 114.2(3)
C3 C2 U1 74.9(2)
C1 C2 U1 71.4(2)
Si1 C2 U1 134.4(2)
C4 C3 C2 139.4(4)
C4 C3 U1 74.2(2)
C2 C3 U1 74.7(2)
C4 C3 H3 110.3
C2 C3 H3 110.3
U1 C3 H3 140.5
C3 C4 C5 138.2(4)
C3 C4 U1 75.8(2)
C5 C4 U1 74.1(2)
C3 C4 H4 110.9
C5 C4 H4 110.9
U1 C4 H4 136.7
C6 C5 C4 128.7(4)
C6 C5 Si2 116.0(4)
C4 C5 Si2 114.9(3)
C6 C5 U1 73.2(2)
C4 C5 U1 75.2(3)
Si2 C5 U1 135.8(2)
C7 C6 C5 135.5(5)
C7 C6 U1 76.5(3)
C5 C6 U1 75.8(3)
C7 C6 H6 112.2
C5 C6 H6 112.2
U1 C6 H6 129.1
C8 C7 C6 136.2(5)
C8 C7 U1 74.1(3)
C6 C7 U1 73.0(3)
C8 C7 H7 111.9
C6 C7 H7 111.9
U1 C7 H7 139.2
C1 C8 C7 136.5(4)
C1 C8 U1 73.2(2)
C7 C8 U1 75.6(2)
C1 C8 H8 111.8
C7 C8 H8 111.8
U1 C8 H8 136.5
C10 C9 C13 106.8(4)
C10 C9 C15 125.4(4)
C13 C9 C15 127.5(4)
C10 C9 U1 74.2(2)
C13 C9 U1 77.7(2)
C15 C9 U1 118.2(3)
C11 C10 C9 108.7(4)
C11 C10 C16 127.2(4)
C9 C10 C16 124.1(4)
C11 C10 U1 78.9(3)
C9 C10 U1 75.4(2)
C16 C10 U1 115.3(3)
C12 C11 C10 107.5(4)
C12 C11 C17 125.0(5)
C10 C11 C17 127.2(4)
C12 C11 U1 77.7(3)
C10 C11 U1 71.4(3)
C17 C11 U1 122.2(3)
C13 C12 C11 109.0(4)
C13 C12 C18 125.4(4)
C11 C12 C18 124.4(5)
C13 C12 U1 73.1(3)
C11 C12 U1 73.4(3)
C18 C12 U1 129.6(3)
C12 C13 C9 108.0(4)
C12 C13 C14 125.2(4)
C9 C13 C14 126.5(5)
C12 C13 U1 78.2(3)
C9 C13 U1 72.3(2)
C14 C13 U1 121.4(3)
C13 C14 H14A 109.5
C13 C14 H14B 109.5
H14A C14 H14B 109.5
C13 C14 H14C 109.5
H14A C14 H14C 109.5
H14B C14 H14C 109.5
C9 C15 H15A 109.5
C9 C15 H15B 109.5
H15A C15 H15B 109.5
C9 C15 H15C 109.5
H15A C15 H15C 109.5
H15B C15 H15C 109.5
C10 C16 H16A 109.5
C10 C16 H16B 109.5
H16A C16 H16B 109.5
C10 C16 H16C 109.5
H16A C16 H16C 109.5
H16B C16 H16C 109.5
C11 C17 H17A 109.5
C11 C17 H17B 109.5
H17A C17 H17B 109.5
C11 C17 H17C 109.5
H17A C17 H17C 109.5
H17B C17 H17C 109.5
C12 C18 H18A 109.5
C12 C18 H18B 109.5
H18A C18 H18B 109.5
C12 C18 H18C 109.5
H18A C18 H18C 109.5
H18B C18 H18C 109.5
C20 C19 H19A 109.5
C20 C19 H19B 109.5
H19A C19 H19B 109.5
C20 C19 H19C 109.5
H19A C19 H19C 109.5
H19B C19 H19C 109.5
C21 C20 C19 109.3(5)
C21 C20 Si2 113.5(4)
C19 C20 Si2 112.5(4)
C21 C20 H20 107.1
C19 C20 H20 107.1
Si2 C20 H20 107.1
C20 C21 H21A 109.5
C20 C21 H21B 109.5
H21A C21 H21B 109.5
C20 C21 H21C 109.5
H21A C21 H21C 109.5
H21B C21 H21C 109.5
C23 C22 H22A 109.5
C23 C22 H22B 109.5
H22A C22 H22B 109.5
C23 C22 H22C 109.5
H22A C22 H22C 109.5
H22B C22 H22C 109.5
C22 C23 C24 109.2(5)
C22 C23 Si2 116.8(4)
C24 C23 Si2 110.8(4)
C22 C23 H23 106.5
C24 C23 H23 106.5
Si2 C23 H23 106.5
C23 C24 H24A 109.5
C23 C24 H24B 109.5
H24A C24 H24B 109.5
C23 C24 H24C 109.5
H24A C24 H24C 109.5
H24B C24 H24C 109.5
C26A C25 H25A 109.5
C26A C25 H25B 109.5
H25A C25 H25B 109.5
C26A C25 H25C 109.5
H25A C25 H25C 109.5
H25B C25 H25C 109.5
C29 C28 H28A 109.5
C29 C28 H28B 109.5
H28A C28 H28B 109.5
C29 C28 H28C 109.5
H28A C28 H28C 109.5
H28B C28 H28C 109.5
C30 C29 C28 110.9(5)
C30 C29 Si1 110.4(3)
C28 C29 Si1 115.5(3)
C30 C29 H29 106.5
C28 C29 H29 106.5
Si1 C29 H29 106.5
C29 C30 H30A 109.5
C29 C30 H30B 109.5
H30A C30 H30B 109.5
C29 C30 H30C 109.5
H30A C30 H30C 109.5
H30B C30 H30C 109.5
C32 C31 H31A 109.5
C32 C31 H31B 109.5
H31A C31 H31B 109.5
C32 C31 H31C 109.5
H31A C31 H31C 109.5
H31B C31 H31C 109.5
C33 C32 C31 109.8(5)
C33 C32 Si1 115.7(4)
C31 C32 Si1 113.6(3)
C33 C32 H32 105.6
C31 C32 H32 105.6
Si1 C32 H32 105.6
C32 C33 H33A 109.5
C32 C33 H33B 109.5
H33A C33 H33B 109.5
C32 C33 H33C 109.5
H33A C33 H33C 109.5
H33B C33 H33C 109.5
C35A C34 H34A 109.5
C35A C34 H34B 109.5
H34A C34 H34B 109.5
C35A C34 H34C 109.5
H34A C34 H34C 109.5
H34B C34 H34C 109.5
C34 C35A C36A 105.2(5)
C34 C35A Si1 115.6(4)
C36A C35A Si1 109.4(5)
C34 C35A H35A 108.8
C36A C35A H35A 108.8
Si1 C35A H35A 108.8
C35A C36A H36A 109.5
C35A C36A H36B 109.5
H36A C36A H36B 109.5
C35A C36A H36C 109.5
H36A C36A H36C 109.5
H36B C36A H36C 109.5
H36D C36B H36E 109.5
H36D C36B H36F 109.5
H36E C36B H36F 109.5
C35A Si1 C29 108.7(2)
C35A Si1 C32 112.6(3)
C29 Si1 C32 106.6(2)
C35A Si1 C2 109.3(2)
C29 Si1 C2 108.9(2)
C32 Si1 C2 110.7(2)
C20 Si2 C23 107.0(3)
C20 Si2 C26A 108.3(3)
C23 Si2 C26A 114.3(3)
C20 Si2 C5 106.2(2)
C23 Si2 C5 110.1(2)
C26A Si2 C5 110.5(2)
O1 U1 C1 124.98(15)
O1 U1 C6 130.19(14)
C1 U1 C6 80.66(14)
O1 U1 C8 154.81(15)
C1 U1 C8 30.26(14)
C6 U1 C8 58.49(14)
O1 U1 C5 101.02(14)
C1 U1 C5 89.92(13)
C6 U1 C5 30.93(13)
C8 U1 C5 79.70(13)
O1 U1 C7 159.11(14)
C1 U1 C7 58.12(14)
C6 U1 C7 30.45(13)
C8 U1 C7 30.23(13)
C5 U1 C7 58.23(13)
O1 U1 C4 84.39(14)
C1 U1 C4 78.55(13)
C6 U1 C4 57.35(15)
C8 U1 C4 84.14(13)
C5 U1 C4 30.70(14)
C7 U1 C4 75.94(14)
O1 U1 C10 81.38(14)
C1 U1 C10 136.57(13)
C6 U1 C10 109.56(15)
C8 U1 C10 120.19(13)
C5 U1 C10 120.95(14)
C7 U1 C10 110.40(14)
C4 U1 C10 143.19(13)
O1 U1 C2 97.06(14)
C1 U1 C2 30.96(13)
C6 U1 C2 89.13(14)
C8 U1 C2 57.91(14)
C5 U1 C2 82.03(13)
C7 U1 C2 78.77(14)
C4 U1 C2 58.54(13)
C10 U1 C2 156.94(13)
O1 U1 C9 79.85(14)
C1 U1 C9 113.33(13)
C6 U1 C9 133.05(15)
C8 U1 C9 111.65(13)
C5 U1 C9 151.30(14)
C7 U1 C9 119.20(14)
C4 U1 C9 163.91(14)
C10 U1 C9 30.40(13)
C2 U1 C9 126.56(13)
O1 U1 C3 83.41(14)
C1 U1 C3 57.18(13)
C6 U1 C3 77.66(14)
C8 U1 C3 75.51(13)
C5 U1 C3 58.51(14)
C7 U1 C3 83.03(14)
C4 U1 C3 29.98(13)
C10 U1 C3 164.30(13)
C2 U1 C3 30.32(12)
C9 U1 C3 148.43(14)
O1 U1 C13 107.75(14)
C1 U1 C13 87.82(13)
C6 U1 C13 115.88(15)
C8 U1 C13 81.58(13)
C5 U1 C13 146.26(15)
C7 U1 C13 92.74(14)
C4 U1 C13 165.51(12)
C10 U1 C13 49.26(12)
C2 U1 C13 110.89(13)
C9 U1 C13 30.07(12)
C3 U1 C13 141.10(13)
C26A C27A H27A 109.5
C26A C27A H27B 109.5
H27A C27A H27B 109.5
C26A C27A H27C 109.5
H27A C27A H27C 109.5
H27B C27A H27C 109.5
C25 C26A C27A 94.5(10)
C25 C26A Si2 112.7(5)
C27A C26A Si2 112.6(7)
C25 C26A H26A 112.0
C27A C26A H26A 112.0
Si2 C26A H26A 112.0
H27D C27B H27E 109.5
H27D C27B H27F 109.5
H27E C27B H27F 109.5

loop_
_geom_bond_atom_site_label_1
_geom_bond_atom_site_label_2
_geom_bond_distance
C1 C8 1.384(6)
C1 C2 1.427(6)
C1 U1 2.628(4)
C1 H1 0.9500
C2 C3 1.418(6)
C2 Si1 1.899(5)
C2 U1 2.710(4)
C3 C4 1.398(6)
C3 U1 2.712(4)
C3 H3 0.9500
C4 C5 1.422(7)
C4 U1 2.693(4)
C4 H4 0.9500
C5 C6 1.420(6)
C5 Si2 1.907(4)
C5 U1 2.679(4)
C6 C7 1.402(6)
C6 U1 2.646(5)
C6 H6 0.9500
C7 C8 1.398(6)
C7 U1 2.690(4)
C7 H7 0.9500
C8 U1 2.671(4)
C8 H8 0.9500
C9 C10 1.418(6)
C9 C13 1.427(6)
C9 C15 1.498(7)
C9 U1 2.712(4)
C10 C11 1.408(6)
C10 C16 1.511(5)
C10 U1 2.696(4)
C11 C12 1.406(6)
C11 C17 1.509(7)
C11 U1 2.791(5)
C12 C13 1.397(7)
C12 C18 1.512(6)
C12 U1 2.845(4)
C13 C14 1.505(6)
C13 U1 2.782(4)
C14 H14A 0.9800
C14 H14B 0.9800
C14 H14C 0.9800
C15 H15A 0.9800
C15 H15B 0.9800
C15 H15C 0.9800
C16 H16A 0.9800
C16 H16B 0.9800
C16 H16C 0.9800
C17 H17A 0.9800
C17 H17B 0.9800
C17 H17C 0.9800
C18 H18A 0.9800
C18 H18B 0.9800
C18 H18C 0.9800
C19 C20 1.525(8)
C19 H19A 0.9800
C19 H19B 0.9800
C19 H19C 0.9800
C20 C21 1.514(8)
C20 Si2 1.886(5)
C20 H20 1.0000
C21 H21A 0.9800
C21 H21B 0.9800
C21 H21C 0.9800
C22 C23 1.524(8)
C22 H22A 0.9800
C22 H22B 0.9800
C22 H22C 0.9800
C23 C24 1.566(7)
C23 Si2 1.895(6)
C23 H23 1.0000
C24 H24A 0.9800
C24 H24B 0.9800
C24 H24C 0.9800
C25 C26A 1.512(9)
C25 H25A 0.9800
C25 H25B 0.9800
C25 H25C 0.9800
C28 C29 1.527(6)
C28 H28A 0.9800
C28 H28B 0.9800
C28 H28C 0.9800
C29 C30 1.515(7)
C29 Si1 1.888(4)
C29 H29 1.0000
C30 H30A 0.9800
C30 H30B 0.9800
C30 H30C 0.9800
C31 C32 1.537(7)
C31 H31A 0.9800
C31 H31B 0.9800
C31 H31C 0.9800
C32 C33 1.528(6)
C32 Si1 1.892(5)
C32 H32 1.0000
C33 H33A 0.9800
C33 H33B 0.9800
C33 H33C 0.9800
C34 C35A 1.517(6)
C34 H34A 0.9800
C34 H34B 0.9800
C34 H34C 0.9800
C35A C36A 1.570(10)
C35A Si1 1.881(5)
C35A H35A 1.0000
C36A H36A 0.9800
C36A H36B 0.9800
C36A H36C 0.9800
C36B H36D 0.9800
C36B H36E 0.9800
C36B H36F 0.9800
O1 U1 1.826(3)
Si2 C26A 1.899(6)
C27A C26A 1.560(15)
C27A H27A 0.9800
C27A H27B 0.9800
C27A H27C 0.9800
C26A H26A 1.0000
C27B H27D 0.9800
C27B H27E 0.9800
C27B H27F 0.9800

loop_
_geom_torsion_atom_site_label_1
_geom_torsion_atom_site_label_2
_geom_torsion_atom_site_label_3
_geom_torsion_atom_site_label_4
_geom_torsion
C8 C1 C2 C3 3.2(8)
U1 C1 C2 C3 -52.4(4)
C8 C1 C2 Si1 -173.4(4)
U1 C1 C2 Si1 131.1(2)
C8 C1 C2 U1 55.5(5)
C1 C2 C3 C4 9.7(9)
Si1 C2 C3 C4 -173.9(5)
U1 C2 C3 C4 -41.3(6)
C1 C2 C3 U1 51.0(4)
Si1 C2 C3 U1 -132.6(3)
C2 C3 C4 C5 -3.6(10)
U1 C3 C4 C5 -45.0(6)
C2 C3 C4 U1 41.4(6)
C3 C4 C5 C6 -8.1(9)
U1 C4 C5 C6 -53.6(5)
C3 C4 C5 Si2 179.4(5)
U1 C4 C5 Si2 134.0(3)
C3 C4 C5 U1 45.4(6)
C4 C5 C6 C7 1.2(9)
Si2 C5 C6 C7 173.6(4)
U1 C5 C6 C7 -53.1(5)
C4 C5 C6 U1 54.3(5)
Si2 C5 C6 U1 -133.3(3)
C5 C6 C7 C8 9.8(10)
U1 C6 C7 C8 -43.1(5)
C5 C6 C7 U1 52.9(5)
C2 C1 C8 C7 -9.9(9)
U1 C1 C8 C7 45.9(5)
C2 C1 C8 U1 -55.9(5)
C6 C7 C8 C1 -2.5(9)
U1 C7 C8 C1 -45.2(5)
C6 C7 C8 U1 42.8(5)
C13 C9 C10 C11 1.2(5)
C15 C9 C10 C11 -173.7(5)
U1 C9 C10 C11 72.7(3)
C13 C9 C10 C16 177.6(4)
C15 C9 C10 C16 2.7(7)
U1 C9 C10 C16 -110.9(4)
C13 C9 C10 U1 -71.5(3)
C15 C9 C10 U1 113.6(5)
C9 C10 C11 C12 -0.2(5)
C16 C10 C11 C12 -176.5(4)
U1 C10 C11 C12 70.1(3)
C9 C10 C11 C17 172.9(4)
C16 C10 C11 C17 -3.3(8)
U1 C10 C11 C17 -116.8(5)
C9 C10 C11 U1 -70.3(3)
C16 C10 C11 U1 113.4(4)
C10 C11 C12 C13 -0.8(5)
C17 C11 C12 C13 -174.2(4)
U1 C11 C12 C13 65.0(3)
C10 C11 C12 C18 167.2(4)
C17 C11 C12 C18 -6.2(7)
U1 C11 C12 C18 -127.0(4)
C10 C11 C12 U1 -65.8(3)
C17 C11 C12 U1 120.8(5)
C11 C12 C13 C9 1.6(5)
C18 C12 C13 C9 -166.3(4)
U1 C12 C13 C9 66.7(3)
C11 C12 C13 C14 174.7(4)
C18 C12 C13 C14 6.8(8)
U1 C12 C13 C14 -120.2(5)
C11 C12 C13 U1 -65.2(3)
C18 C12 C13 U1 127.0(5)
C10 C9 C13 C12 -1.7(5)
C15 C9 C13 C12 173.1(5)
U1 C9 C13 C12 -70.7(3)
C10 C9 C13 C14 -174.7(4)
C15 C9 C13 C14 0.1(8)
U1 C9 C13 C14 116.3(5)
C10 C9 C13 U1 69.0(3)
C15 C9 C13 U1 -116.2(5)
C34 C35A Si1 C29 -169.1(5)
C36A C35A Si1 C29 72.4(6)
C34 C35A Si1 C32 73.0(5)
C36A C35A Si1 C32 -45.5(6)
C34 C35A Si1 C2 -50.4(5)
C36A C35A Si1 C2 -168.9(5)
C30 C29 Si1 C35A -179.8(4)
C28 C29 Si1 C35A 53.3(5)
C30 C29 Si1 C32 -58.2(5)
C28 C29 Si1 C32 174.9(4)
C30 C29 Si1 C2 61.2(5)
C28 C29 Si1 C2 -65.7(4)
C33 C32 Si1 C35A -52.8(5)
C31 C32 Si1 C35A 75.5(5)
C33 C32 Si1 C29 -171.9(4)
C31 C32 Si1 C29 -43.5(5)
C33 C32 Si1 C2 69.9(5)
C31 C32 Si1 C2 -161.7(4)
C3 C2 Si1 C35A 129.7(3)
C1 C2 Si1 C35A -53.4(4)
U1 C2 Si1 C35A 33.7(4)
C3 C2 Si1 C29 -111.7(3)
C1 C2 Si1 C29 65.1(4)
U1 C2 Si1 C29 152.3(3)
C3 C2 Si1 C32 5.1(4)
C1 C2 Si1 C32 -178.0(3)
U1 C2 Si1 C32 -90.9(3)
C21 C20 Si2 C23 50.9(4)
C19 C20 Si2 C23 175.6(5)
C21 C20 Si2 C26A 174.6(4)
C19 C20 Si2 C26A -60.7(5)
C21 C20 Si2 C5 -66.7(4)
C19 C20 Si2 C5 58.1(5)
C22 C23 Si2 C20 -175.5(4)
C24 C23 Si2 C20 58.7(5)
C22 C23 Si2 C26A 64.6(5)
C24 C23 Si2 C26A -61.3(5)
C22 C23 Si2 C5 -60.5(5)
C24 C23 Si2 C5 173.7(4)
C20 Si2 C26A C25 -166.9(4)
C23 Si2 C26A C25 -47.8(5)
C5 Si2 C26A C25 77.1(5)
C20 Si2 C26A C27A -61.5(12)
C23 Si2 C26A C27A 57.7(12)
C5 Si2 C26A C27A -177.5(11)
